data_7006804
loop_
_publ_author_name
'Shakya, Rajendra'
'Imbert, Camille'
'Hratchian, Hrant P.'
'Lanznaster, Mauricio'
'Heeg, Mary Jane'
'McGarvey, Bruce R.'
'Allard, Marco'
'Schlegel, H. Bernhard'
'Verani, Claudio N.'

_publ_section_title
;
 Structural, spectroscopic, and electrochemical behavior of
 trans-phenolato cobalt(III) complexes of asymmetric NN'O ligands as
 archetypes for metallomesogens.
;
_journal_issue 21
_journal_name_full 'Dalton transactions (Cambridge, England : 2003)'
_journal_page_first 2517
_journal_page_last 2525
_journal_paper_doi 10.1039/b514190g
_journal_year 2006
_chemical_formula_sum 'C28 H32 Cl Co N4 O9'
_chemical_formula_weight 662.96
_chemical_name_systematic
;
?
;
_space_group_IT_number 14
_symmetry_cell_setting monoclinic
_symmetry_space_group_name_Hall '-P 2yn'
_symmetry_space_group_name_H-M 'P 1 21/n 1'
_atom_sites_solution_hydrogens geom
_atom_sites_solution_primary direct
_atom_sites_solution_secondary difmap
_audit_creation_method SHELXL-97
_cell_angle_alpha 90.00
_cell_angle_beta 108.448(3)
_cell_angle_gamma 90.00
_cell_formula_units_Z 4
_cell_length_a 11.8170(8)
_cell_length_b 14.8833(9)
_cell_length_c 17.2517(12)
_cell_measurement_reflns_used 8817
_cell_measurement_temperature 100(2)
_cell_measurement_theta_max 26.9
_cell_measurement_theta_min 2.5
_cell_volume 2878.2(3)
_computing_cell_refinement 'Bruker APEX2'
_computing_data_collection 'Bruker APEX2'
_computing_data_reduction 'Bruker APEX2'
_computing_molecular_graphics SHELXTL-Plus
_computing_publication_material SHELXL-97
_computing_structure_refinement 'SHELXL-97 (Sheldrick, 1997)'
_computing_structure_solution 'SHELXS-97 (Sheldrick, 1990)'
_diffrn_ambient_temperature 100(2)
_diffrn_measured_fraction_theta_full 0.998
_diffrn_measured_fraction_theta_max 0.996
_diffrn_measurement_device_type 'Bruker APEX2 kappa'
_diffrn_measurement_method 'Bruker APEX2'
_diffrn_radiation_monochromator graphite
_diffrn_radiation_source 'fine-focus sealed tube'
_diffrn_radiation_type MoK\\a
_diffrn_radiation_wavelength 0.71073
_diffrn_reflns_av_R_equivalents 0.0879
_diffrn_reflns_av_sigmaI/netI 0.0518
_diffrn_reflns_limit_h_max 14
_diffrn_reflns_limit_h_min -15
_diffrn_reflns_limit_k_max 19
_diffrn_reflns_limit_k_min 0
_diffrn_reflns_limit_l_max 23
_diffrn_reflns_limit_l_min 0
_diffrn_reflns_number 79107
_diffrn_reflns_theta_full 28.30
_diffrn_reflns_theta_max 28.33
_diffrn_reflns_theta_min 1.85
_exptl_absorpt_coefficient_mu 0.751
_exptl_absorpt_correction_T_max 0.9851
_exptl_absorpt_correction_T_min 0.8957
_exptl_absorpt_correction_type multi-scan
_exptl_crystal_colour dark
_exptl_crystal_density_diffrn 1.530
_exptl_crystal_density_method 'not measured'
_exptl_crystal_description rod
_exptl_crystal_F_000 1376
_exptl_crystal_size_max 0.15
_exptl_crystal_size_mid 0.04
_exptl_crystal_size_min 0.02
_refine_diff_density_max 0.469
_refine_diff_density_min -0.348
_refine_diff_density_rms 0.075
_refine_ls_extinction_method none
_refine_ls_goodness_of_fit_ref 1.006
_refine_ls_hydrogen_treatment mixed
_refine_ls_matrix_type full
_refine_ls_number_parameters 519
_refine_ls_number_reflns 7147
_refine_ls_number_restraints 0
_refine_ls_restrained_S_all 1.006
_refine_ls_R_factor_all 0.0771
_refine_ls_R_factor_gt 0.0393
_refine_ls_shift/su_max 0.000
_refine_ls_shift/su_mean 0.000
_refine_ls_structure_factor_coef Fsqd
_refine_ls_weighting_details 'calc w=1/[\\s^2^(Fo^2^)+(0.0388P)^2^+1.8481P] where P=(Fo^2^+2Fc^2^)/3'
_refine_ls_weighting_scheme calc
_refine_ls_wR_factor_gt 0.0812
_refine_ls_wR_factor_ref 0.0921
_reflns_number_gt 4779
_reflns_number_total 7147
_reflns_threshold_expression >2sigma(I)
_cod_data_source_file b514190g.txt
_cod_data_source_block omec
_cod_depositor_comments
;
The following automatic conversions were performed:
'_exptl_absorpt_correction_type' value 'Multi-scan' changed to
'multi-scan' according to
'/home/saulius/struct/CIF-dictionaries/cif_core.dic' dictionary named
'cif_core.dic' version 2.4.1 from 2010-06-29.

Automatic conversion script
Id: cif_fix_enum 1527 2010-12-29 10:47:43Z saulius 
;
_cod_original_sg_symbol_H-M P21/n
_cod_database_code 7006804

loop_
_symmetry_equiv_pos_as_xyz
'x, y, z'
'-x+1/2, y+1/2, -z+1/2'
'-x, -y, -z'
'x-1/2, -y-1/2, z-1/2'

loop_
_atom_site_label
_atom_site_type_symbol
_atom_site_fract_x
_atom_site_fract_y
_atom_site_fract_z
_atom_site_U_iso_or_equiv
_atom_site_adp_type
_atom_site_occupancy
_atom_site_symmetry_multiplicity
_atom_site_calc_flag
_atom_site_refinement_flags
_atom_site_disorder_assembly
_atom_site_disorder_group
Co1 Co 0.0000 0.5000 0.5000 0.01039(10) Uani 1 2 d S . .
N1 N -0.12680(15) 0.41175(12) 0.45949(11) 0.0122(4) Uani 1 1 d . . .
N2 N -0.00364(17) 0.50741(13) 0.38586(11) 0.0127(4) Uani 1 1 d . . .
O1 O -0.11745(13) 0.59235(10) 0.48933(9) 0.0134(3) Uani 1 1 d . . .
C1 C -0.19736(19) 0.37675(15) 0.49964(14) 0.0150(5) Uani 1 1 d . . .
C2 C -0.2844(2) 0.31384(17) 0.46481(16) 0.0200(5) Uani 1 1 d . . .
C3 C -0.3028(2) 0.28711(17) 0.38521(15) 0.0203(5) Uani 1 1 d . . .
C4 C -0.2316(2) 0.32390(16) 0.34308(15) 0.0186(5) Uani 1 1 d . . .
C5 C -0.1438(2) 0.38522(14) 0.38177(13) 0.0139(5) Uani 1 1 d . . .
C6 C -0.0608(2) 0.42530(16) 0.34160(14) 0.0147(5) Uani 1 1 d . . .
C7 C -0.0603(2) 0.59113(16) 0.34340(15) 0.0159(5) Uani 1 1 d . . .
C8 C -0.1871(2) 0.59793(15) 0.34307(14) 0.0147(5) Uani 1 1 d . . .
C9 C -0.2820(2) 0.60333(15) 0.27023(15) 0.0186(5) Uani 1 1 d . . .
C10 C -0.3973(2) 0.61009(16) 0.27218(15) 0.0217(5) Uani 1 1 d . . .
C11 C -0.4201(2) 0.61141(16) 0.34597(16) 0.0203(5) Uani 1 1 d . . .
C12 C -0.3270(2) 0.60540(15) 0.41898(14) 0.0162(5) Uani 1 1 d . . .
C13 C -0.20781(19) 0.59814(14) 0.41851(14) 0.0135(5) Uani 1 1 d . . .
O2 O -0.34168(14) 0.60751(12) 0.49517(10) 0.0221(4) Uani 1 1 d . . .
C14 C -0.4582(3) 0.6312(2) 0.4979(2) 0.0315(7) Uani 1 1 d . . .
Co2 Co 0.0000 0.0000 0.5000 0.00899(9) Uani 1 2 d S . .
N3 N 0.08443(15) 0.06450(12) 0.43695(10) 0.0110(4) Uani 1 1 d . . .
N4 N 0.00331(16) 0.11573(12) 0.55381(11) 0.0116(4) Uani 1 1 d . . .
O3 O 0.14948(12) -0.03984(10) 0.57353(9) 0.0122(3) Uani 1 1 d . . .
C15 C 0.14840(19) 0.02959(16) 0.39173(14) 0.0145(5) Uani 1 1 d . . .
C16 C 0.2121(2) 0.08282(17) 0.35468(15) 0.0182(5) Uani 1 1 d . . .
C17 C 0.2148(2) 0.17495(17) 0.36655(15) 0.0190(5) Uani 1 1 d . . .
C18 C 0.1513(2) 0.21147(17) 0.41379(14) 0.0163(5) Uani 1 1 d . . .
C19 C 0.08553(19) 0.15487(15) 0.44681(13) 0.0133(5) Uani 1 1 d . . .
C20 C 0.0096(2) 0.18745(15) 0.49554(15) 0.0138(4) Uani 1 1 d . . .
C21 C 0.10006(19) 0.12391(16) 0.63409(14) 0.0131(5) Uani 1 1 d . . .
C22 C 0.22101(18) 0.10496(15) 0.62597(13) 0.0124(4) Uani 1 1 d . . .
C23 C 0.31260(19) 0.16873(16) 0.64614(13) 0.0137(5) Uani 1 1 d . . .
C24 C 0.4252(2) 0.14612(16) 0.64415(14) 0.0158(5) Uani 1 1 d . . .
C25 C 0.4463(2) 0.05977(16) 0.62055(14) 0.0157(5) Uani 1 1 d . . .
C26 C 0.35450(19) -0.00251(15) 0.59569(13) 0.0142(4) Uani 1 1 d . . .
C27 C 0.23846(19) 0.01959(14) 0.59761(13) 0.0123(5) Uani 1 1 d . . .
O4 O 0.36509(14) -0.08732(10) 0.56719(10) 0.0200(4) Uani 1 1 d . . .
C28 C 0.4833(2) -0.11470(19) 0.5727(2) 0.0252(6) Uani 1 1 d . . .
Cl3 Cl -0.20043(5) 0.21420(4) 0.69414(4) 0.02470(14) Uani 1 1 d . . .
O5 O -0.14951(17) 0.20421(13) 0.62885(12) 0.0323(5) Uani 1 1 d . . .
O6 O -0.10983(19) 0.24154(18) 0.76683(14) 0.0601(8) Uani 1 1 d . . .
O7 O -0.29428(18) 0.27879(15) 0.67118(13) 0.0438(6) Uani 1 1 d . . .
O8 O -0.2480(2) 0.12835(15) 0.70855(14) 0.0494(6) Uani 1 1 d . . .
O9 O 0.21436(19) 0.46600(16) 0.35245(15) 0.0367(5) Uani 1 1 d . . .
H1N2 H 0.067(2) 0.5070(16) 0.3871(15) 0.014(6) Uiso 1 1 d . . .
H1 H -0.189(2) 0.3978(16) 0.5541(16) 0.017(6) Uiso 1 1 d . . .
H2 H -0.328(2) 0.2905(18) 0.4977(16) 0.023(7) Uiso 1 1 d . . .
H3 H -0.360(2) 0.2434(17) 0.3587(16) 0.023(7) Uiso 1 1 d . . .
H4 H -0.241(2) 0.3087(17) 0.2891(16) 0.020(7) Uiso 1 1 d . . .
H6A H 0.002(2) 0.3830(16) 0.3451(14) 0.014(6) Uiso 1 1 d . . .
H6B H -0.100(2) 0.4390(16) 0.2858(15) 0.015(6) Uiso 1 1 d . . .
H7A H -0.055(2) 0.5919(16) 0.2897(16) 0.019(7) Uiso 1 1 d . . .
H7B H -0.012(2) 0.6397(16) 0.3748(14) 0.013(6) Uiso 1 1 d . . .
H9 H -0.264(2) 0.6020(17) 0.2226(16) 0.018(7) Uiso 1 1 d . . .
H10 H -0.460(2) 0.6129(17) 0.2226(16) 0.024(7) Uiso 1 1 d . . .
H11 H -0.497(2) 0.6165(17) 0.3476(15) 0.020(7) Uiso 1 1 d . . .
H14A H -0.513(3) 0.582(2) 0.4715(18) 0.034(8) Uiso 1 1 d . . .
H14B H -0.481(3) 0.689(2) 0.4693(18) 0.037(8) Uiso 1 1 d . . .
H14C H -0.453(3) 0.6327(19) 0.5547(19) 0.034(8) Uiso 1 1 d . . .
H1N4 H -0.061(2) 0.1220(16) 0.5633(15) 0.016(7) Uiso 1 1 d . . .
H15 H 0.149(2) -0.0348(19) 0.3861(16) 0.028(7) Uiso 1 1 d . . .
H16 H 0.249(2) 0.0603(16) 0.3219(15) 0.013(6) Uiso 1 1 d . . .
H17 H 0.260(2) 0.2158(18) 0.3429(16) 0.027(7) Uiso 1 1 d . . .
H18 H 0.151(2) 0.2713(18) 0.4256(16) 0.021(7) Uiso 1 1 d . . .
H20A H 0.040(2) 0.2423(16) 0.5234(14) 0.009(6) Uiso 1 1 d . . .
H20B H -0.071(2) 0.1979(16) 0.4590(15) 0.015(6) Uiso 1 1 d . . .
H21A H 0.0838(19) 0.0794(15) 0.6730(14) 0.008(6) Uiso 1 1 d . . .
H21B H 0.099(2) 0.1832(17) 0.6568(14) 0.014(6) Uiso 1 1 d . . .
H23 H 0.295(2) 0.2247(17) 0.6636(15) 0.015(6) Uiso 1 1 d . . .
H24 H 0.486(2) 0.1898(18) 0.6592(16) 0.025(7) Uiso 1 1 d . . .
H25 H 0.522(2) 0.0434(17) 0.6192(15) 0.023(7) Uiso 1 1 d . . .
H28A H 0.523(2) -0.0749(18) 0.5422(16) 0.026(7) Uiso 1 1 d . . .
H28B H 0.474(2) -0.173(2) 0.5496(17) 0.036(8) Uiso 1 1 d . . .
H28C H 0.536(3) -0.1124(18) 0.6313(18) 0.031(8) Uiso 1 1 d . . .
H109 H 0.224(3) 0.438(3) 0.315(2) 0.057(12) Uiso 1 1 d . . .
H110 H 0.251(3) 0.437(3) 0.400(3) 0.071(13) Uiso 1 1 d . . .

loop_
_atom_site_aniso_label
_atom_site_aniso_U_11
_atom_site_aniso_U_22
_atom_site_aniso_U_33
_atom_site_aniso_U_23
_atom_site_aniso_U_13
_atom_site_aniso_U_12
Co1 0.00845(19) 0.0114(2) 0.0108(2) -0.00160(17) 0.00235(15) 0.00064(17)
N1 0.0100(9) 0.0120(9) 0.0134(9) -0.0005(7) 0.0020(7) 0.0022(7)
N2 0.0105(9) 0.0130(10) 0.0144(9) -0.0023(8) 0.0035(7) 0.0008(8)
O1 0.0112(7) 0.0148(8) 0.0124(8) -0.0017(6) 0.0015(6) 0.0029(6)
C1 0.0126(11) 0.0166(12) 0.0166(12) -0.0021(9) 0.0056(9) 0.0004(9)
C2 0.0113(11) 0.0232(13) 0.0255(13) 0.0032(10) 0.0058(10) -0.0012(9)
C3 0.0149(11) 0.0177(12) 0.0234(13) 0.0004(10) -0.0009(10) -0.0041(10)
C4 0.0207(12) 0.0158(12) 0.0145(12) -0.0016(9) -0.0011(10) -0.0022(9)
C5 0.0150(11) 0.0108(11) 0.0141(11) 0.0005(8) 0.0019(9) 0.0028(9)
C6 0.0169(11) 0.0165(12) 0.0101(11) -0.0017(9) 0.0037(9) 0.0008(9)
C7 0.0202(12) 0.0131(12) 0.0138(12) -0.0001(9) 0.0046(10) 0.0003(9)
C8 0.0154(11) 0.0097(11) 0.0177(12) -0.0009(9) 0.0033(9) 0.0007(8)
C9 0.0242(13) 0.0124(12) 0.0172(12) -0.0020(9) 0.0037(10) 0.0038(9)
C10 0.0189(12) 0.0181(13) 0.0192(13) -0.0038(10) -0.0066(10) 0.0013(10)
C11 0.0105(11) 0.0165(12) 0.0302(14) -0.0030(10) 0.0011(10) -0.0005(9)
C12 0.0141(11) 0.0132(12) 0.0205(12) -0.0013(9) 0.0044(9) 0.0000(9)
C13 0.0124(10) 0.0101(11) 0.0160(11) 0.0004(9) 0.0017(9) 0.0012(8)
O2 0.0130(8) 0.0295(10) 0.0263(9) 0.0032(8) 0.0097(7) 0.0060(7)
C14 0.0195(13) 0.0384(18) 0.0415(18) 0.0084(15) 0.0166(13) 0.0094(13)
Co2 0.00673(18) 0.0099(2) 0.0103(2) 0.00002(17) 0.00267(15) 0.00070(16)
N3 0.0075(8) 0.0131(9) 0.0114(9) 0.0005(7) 0.0014(7) -0.0001(7)
N4 0.0084(9) 0.0118(10) 0.0153(9) 0.0001(7) 0.0047(8) 0.0011(7)
O3 0.0079(7) 0.0120(8) 0.0146(8) 0.0009(6) 0.0008(6) 0.0004(6)
C15 0.0120(11) 0.0161(12) 0.0138(11) -0.0012(9) 0.0020(9) 0.0012(9)
C16 0.0124(11) 0.0266(14) 0.0182(12) -0.0020(10) 0.0083(10) 0.0001(10)
C17 0.0128(11) 0.0253(14) 0.0186(12) 0.0043(10) 0.0045(9) -0.0034(10)
C18 0.0169(11) 0.0151(12) 0.0161(12) 0.0021(10) 0.0040(9) -0.0028(9)
C19 0.0097(10) 0.0176(12) 0.0101(10) -0.0008(9) -0.0007(8) -0.0002(8)
C20 0.0139(11) 0.0093(10) 0.0177(11) 0.0004(9) 0.0045(9) 0.0003(9)
C21 0.0109(10) 0.0154(12) 0.0121(11) -0.0021(9) 0.0022(9) 0.0008(8)
C22 0.0080(10) 0.0170(12) 0.0107(10) 0.0026(8) 0.0011(8) 0.0011(8)
C23 0.0139(11) 0.0142(12) 0.0122(11) 0.0010(9) 0.0028(9) 0.0001(9)
C24 0.0119(11) 0.0185(12) 0.0152(11) 0.0023(9) 0.0018(9) -0.0045(9)
C25 0.0095(10) 0.0188(12) 0.0190(12) 0.0036(9) 0.0047(9) 0.0006(9)
C26 0.0135(10) 0.0132(10) 0.0157(10) 0.0012(9) 0.0044(8) 0.0022(9)
C27 0.0108(10) 0.0139(12) 0.0108(10) 0.0028(8) 0.0013(8) 0.0001(8)
O4 0.0124(8) 0.0145(8) 0.0337(10) -0.0037(7) 0.0082(7) 0.0019(6)
C28 0.0168(12) 0.0181(14) 0.0458(18) -0.0018(12) 0.0172(12) 0.0035(10)
Cl3 0.0182(3) 0.0339(3) 0.0243(3) -0.0089(3) 0.0098(2) 0.0033(3)
O5 0.0401(12) 0.0310(11) 0.0365(11) -0.0031(9) 0.0274(9) 0.0072(9)
O6 0.0257(11) 0.101(2) 0.0458(14) -0.0424(14) 0.0009(10) 0.0034(12)
O7 0.0355(12) 0.0527(14) 0.0470(13) -0.0016(11) 0.0184(10) 0.0232(10)
O8 0.0597(15) 0.0463(14) 0.0543(15) 0.0070(11) 0.0354(12) -0.0045(11)
O9 0.0320(12) 0.0505(14) 0.0317(12) 0.0039(11) 0.0158(10) 0.0141(10)

loop_
_atom_type_symbol
_atom_type_description
_atom_type_scat_dispersion_real
_atom_type_scat_dispersion_imag
_atom_type_scat_source
C C 0.0033 0.0016 'International Tables Vol C Tables 4.2.6.8 and 6.1.1.4'
H H 0.0000 0.0000 'International Tables Vol C Tables 4.2.6.8 and 6.1.1.4'
N N 0.0061 0.0033 'International Tables Vol C Tables 4.2.6.8 and 6.1.1.4'
O O 0.0106 0.0060 'International Tables Vol C Tables 4.2.6.8 and 6.1.1.4'
Cl Cl 0.1484 0.1585 'International Tables Vol C Tables 4.2.6.8 and 6.1.1.4'
Co Co 0.3494 0.9721 'International Tables Vol C Tables 4.2.6.8 and 6.1.1.4'

loop_
_geom_angle_atom_site_label_1
_geom_angle_atom_site_label_2
_geom_angle_atom_site_label_3
_geom_angle
_geom_angle_site_symmetry_1
_geom_angle_site_symmetry_3
_geom_angle_publ_flag
O1 Co1 O1 180.0 3_566 . ?
O1 Co1 N1 90.13(7) 3_566 . ?
O1 Co1 N1 89.87(7) . . ?
O1 Co1 N1 89.87(7) 3_566 3_566 ?
O1 Co1 N1 90.13(7) . 3_566 ?
N1 Co1 N1 180.00(8) . 3_566 ?
O1 Co1 N2 94.48(7) 3_566 3_566 ?
O1 Co1 N2 85.52(7) . 3_566 ?
N1 Co1 N2 95.30(8) . 3_566 ?
N1 Co1 N2 84.70(8) 3_566 3_566 ?
O1 Co1 N2 85.52(7) 3_566 . ?
O1 Co1 N2 94.48(7) . . ?
N1 Co1 N2 84.70(8) . . ?
N1 Co1 N2 95.30(8) 3_566 . ?
N2 Co1 N2 180.0 3_566 . ?
C1 N1 C5 118.42(19) . . ?
C1 N1 Co1 127.41(15) . . ?
C5 N1 Co1 114.16(15) . . ?
C6 N2 C7 111.98(17) . . ?
C6 N2 Co1 109.40(14) . . ?
C7 N2 Co1 113.83(14) . . ?
C13 O1 Co1 118.30(13) . . ?
N1 C1 C2 122.4(2) . . ?
C3 C2 C1 119.3(2) . . ?
C2 C3 C4 118.5(2) . . ?
C5 C4 C3 119.6(2) . . ?
N1 C5 C4 121.7(2) . . ?
N1 C5 C6 115.51(19) . . ?
C4 C5 C6 122.8(2) . . ?
N2 C6 C5 110.41(18) . . ?
N2 C7 C8 110.52(19) . . ?
C9 C8 C13 120.6(2) . . ?
C9 C8 C7 121.6(2) . . ?
C13 C8 C7 117.7(2) . . ?
C10 C9 C8 120.1(2) . . ?
C9 C10 C11 120.4(2) . . ?
C10 C11 C12 120.3(2) . . ?
O2 C12 C11 124.1(2) . . ?
O2 C12 C13 115.65(19) . . ?
C11 C12 C13 120.3(2) . . ?
O1 C13 C8 121.5(2) . . ?
O1 C13 C12 120.3(2) . . ?
C8 C13 C12 118.3(2) . . ?
C12 O2 C14 116.6(2) . . ?
O3 Co2 O3 180.0 . 3_556 ?
O3 Co2 N3 90.32(7) . 3_556 ?
O3 Co2 N3 89.68(7) 3_556 3_556 ?
O3 Co2 N3 89.68(7) . . ?
O3 Co2 N3 90.32(7) 3_556 . ?
N3 Co2 N3 180.0 3_556 . ?
O3 Co2 N4 85.25(7) . 3_556 ?
O3 Co2 N4 94.75(7) 3_556 3_556 ?
N3 Co2 N4 83.90(8) 3_556 3_556 ?
N3 Co2 N4 96.10(8) . 3_556 ?
O3 Co2 N4 94.75(7) . . ?
O3 Co2 N4 85.25(7) 3_556 . ?
N3 Co2 N4 96.10(8) 3_556 . ?
N3 Co2 N4 83.90(8) . . ?
N4 Co2 N4 180.0 3_556 . ?
C15 N3 C19 118.00(19) . . ?
C15 N3 Co2 127.80(16) . . ?
C19 N3 Co2 113.94(15) . . ?
C20 N4 C21 112.39(18) . . ?
C20 N4 Co2 108.08(14) . . ?
C21 N4 Co2 114.00(14) . . ?
C27 O3 Co2 118.14(13) . . ?
N3 C15 C16 122.2(2) . . ?
C15 C16 C17 119.3(2) . . ?
C18 C17 C16 119.0(2) . . ?
C17 C18 C19 118.9(2) . . ?
N3 C19 C18 122.4(2) . . ?
N3 C19 C20 114.20(19) . . ?
C18 C19 C20 123.4(2) . . ?
N4 C20 C19 108.42(18) . . ?
N4 C21 C22 111.62(18) . . ?
C23 C22 C27 121.0(2) . . ?
C23 C22 C21 122.2(2) . . ?
C27 C22 C21 116.84(19) . . ?
C24 C23 C22 120.2(2) . . ?
C23 C24 C25 119.6(2) . . ?
C26 C25 C24 120.7(2) . . ?
O4 C26 C25 125.0(2) . . ?
O4 C26 C27 114.75(19) . . ?
C25 C26 C27 120.3(2) . . ?
O3 C27 C22 121.40(19) . . ?
O3 C27 C26 120.67(19) . . ?
C22 C27 C26 117.9(2) . . ?
C26 O4 C28 115.83(18) . . ?
O7 Cl3 O6 110.70(14) . . ?
O7 Cl3 O5 109.42(12) . . ?
O6 Cl3 O5 109.47(13) . . ?
O7 Cl3 O8 109.43(14) . . ?
O6 Cl3 O8 108.95(16) . . ?
O5 Cl3 O8 108.85(13) . . ?

loop_
_geom_bond_atom_site_label_1
_geom_bond_atom_site_label_2
_geom_bond_distance
_geom_bond_site_symmetry_2
_geom_bond_publ_flag
Co1 O1 1.9204(15) 3_566 ?
Co1 O1 1.9204(15) . ?
Co1 N1 1.9484(18) . ?
Co1 N1 1.9484(18) 3_566 ?
Co1 N2 1.9590(18) 3_566 ?
Co1 N2 1.9590(18) . ?
N1 C1 1.346(3) . ?
N1 C5 1.350(3) . ?
N2 C6 1.485(3) . ?
N2 C7 1.492(3) . ?
O1 C13 1.347(2) . ?
C1 C2 1.380(3) . ?
C2 C3 1.379(4) . ?
C3 C4 1.386(4) . ?
C4 C5 1.384(3) . ?
C5 C6 1.493(3) . ?
C7 C8 1.500(3) . ?
C8 C9 1.397(3) . ?
C8 C13 1.399(3) . ?
C9 C10 1.377(4) . ?
C10 C11 1.382(4) . ?
C11 C12 1.389(3) . ?
C12 O2 1.380(3) . ?
C12 C13 1.415(3) . ?
O2 C14 1.436(3) . ?
Co2 O3 1.9138(14) . ?
Co2 O3 1.9138(14) 3_556 ?
Co2 N3 1.9460(18) 3_556 ?
Co2 N3 1.9460(18) . ?
Co2 N4 1.9511(18) 3_556 ?
Co2 N4 1.9511(18) . ?
N3 C15 1.350(3) . ?
N3 C19 1.355(3) . ?
N4 C20 1.484(3) . ?
N4 C21 1.496(3) . ?
O3 C27 1.336(3) . ?
C15 C16 1.381(3) . ?
C16 C17 1.385(4) . ?
C17 C18 1.382(3) . ?
C18 C19 1.385(3) . ?
C19 C20 1.491(3) . ?
C21 C22 1.506(3) . ?
C22 C23 1.398(3) . ?
C22 C27 1.400(3) . ?
C23 C24 1.383(3) . ?
C24 C25 1.394(3) . ?
C25 C26 1.388(3) . ?
C26 O4 1.375(3) . ?
C26 C27 1.421(3) . ?
O4 C28 1.429(3) . ?
Cl3 O7 1.426(2) . ?
Cl3 O6 1.426(2) . ?
Cl3 O5 1.4430(18) . ?
Cl3 O8 1.449(2) . ?
